data_7200455
loop_
_publ_author_name
'Ma, Lu-Fang'
'Wang, Li-Ya'
'Hu, Jiang-Liang'
'Wang, Yao-Yu'
'Batten, Stuart R.'
'Wang, Jian-Ge'

_publ_section_title
;
 Dicarboxylate anion-dependent assembly of Ni(II) coordination polymers
 with 4,4&#x2032;-dipyridyl sulfide
;
_journal_issue 5
_journal_name_full CrystEngComm
_journal_page_first 777
_journal_paper_doi 10.1039/b815916e
_journal_volume 11
_journal_year 2009
_chemical_formula_sum 'C28 H22 N4 Ni O6 S2'
_chemical_formula_weight 633.33
_chemical_name_systematic
;
?
;
_space_group_IT_number 14
_symmetry_cell_setting monoclinic
_symmetry_space_group_name_Hall '-P 2ybc'
_symmetry_space_group_name_H-M 'P 1 21/c 1'
_atom_sites_solution_hydrogens geom
_atom_sites_solution_primary direct
_atom_sites_solution_secondary difmap
_audit_creation_method SHELXL-97
_cell_angle_alpha 90.00
_cell_angle_beta 106.672(4)
_cell_angle_gamma 90.00
_cell_formula_units_Z 4
_cell_length_a 10.117(4)
_cell_length_b 19.692(8)
_cell_length_c 15.346(6)
_cell_measurement_reflns_used 5219
_cell_measurement_temperature 291(2)
_cell_measurement_theta_max 28.15
_cell_measurement_theta_min 2.34
_cell_volume 2929(2)
_computing_cell_refinement 'Bruker SMART'
_computing_data_collection 'Bruker SMART'
_computing_data_reduction 'Bruker SAINT'
_computing_molecular_graphics 'Bruker SHELXTL'
_computing_publication_material 'Bruker SHELXTL'
_computing_structure_refinement 'SHELXL-97 (Sheldrick, 1997)'
_computing_structure_solution 'SHELXS-97 (Sheldrick, 1990)'
_diffrn_ambient_temperature 291(2)
_diffrn_measured_fraction_theta_full 0.999
_diffrn_measured_fraction_theta_max 0.999
_diffrn_measurement_device_type 'CCD area detector'
_diffrn_measurement_method 'phi and omega scans'
_diffrn_radiation_monochromator graphite
_diffrn_radiation_source 'fine-focus sealed tube'
_diffrn_radiation_type MoK\a
_diffrn_radiation_wavelength 0.71073
_diffrn_reflns_av_R_equivalents 0.0189
_diffrn_reflns_av_sigmaI/netI 0.0162
_diffrn_reflns_limit_h_max 12
_diffrn_reflns_limit_h_min -12
_diffrn_reflns_limit_k_max 23
_diffrn_reflns_limit_k_min -23
_diffrn_reflns_limit_l_max 18
_diffrn_reflns_limit_l_min -18
_diffrn_reflns_number 22057
_diffrn_reflns_theta_full 25.50
_diffrn_reflns_theta_max 25.50
_diffrn_reflns_theta_min 2.34
_exptl_absorpt_coefficient_mu 0.853
_exptl_absorpt_correction_T_max 0.8333
_exptl_absorpt_correction_T_min 0.6845
_exptl_absorpt_correction_type multi-scan
_exptl_absorpt_process_details sadabs
_exptl_crystal_colour red
_exptl_crystal_density_diffrn 1.436
_exptl_crystal_density_method 'not measured'
_exptl_crystal_description block
_exptl_crystal_F_000 1304
_exptl_crystal_size_max 0.48
_exptl_crystal_size_mid 0.36
_exptl_crystal_size_min 0.22
_refine_diff_density_max 0.564
_refine_diff_density_min -0.467
_refine_diff_density_rms 0.044
_refine_ls_extinction_method none
_refine_ls_goodness_of_fit_ref 1.030
_refine_ls_hydrogen_treatment constr
_refine_ls_matrix_type full
_refine_ls_number_parameters 371
_refine_ls_number_reflns 5446
_refine_ls_number_restraints 48
_refine_ls_restrained_S_all 1.043
_refine_ls_R_factor_all 0.0350
_refine_ls_R_factor_gt 0.0296
_refine_ls_shift/su_max 0.000
_refine_ls_shift/su_mean 0.000
_refine_ls_structure_factor_coef Fsqd
_refine_ls_weighting_details 'calc w=1/[\s^2^(Fo^2^)+(0.0325P)^2^+1.9066P] where P=(Fo^2^+2Fc^2^)/3'
_refine_ls_weighting_scheme calc
_refine_ls_wR_factor_gt 0.0714
_refine_ls_wR_factor_ref 0.0750
_reflns_number_gt 4829
_reflns_number_total 5446
_reflns_threshold_expression >2sigma(I)
_cod_data_source_file b815916e.txt
_cod_data_source_block c
_cod_depositor_comments
;
The following automatic conversions were performed:
'_symmetry_cell_setting' value 'Monoclinic' changed to 'monoclinic'
according to '/home/saulius/struct/CIF-dictionaries/cif_core.dic'
dictionary named 'cif_core.dic' version 2.4.1 from 2010-06-29.

Automatic conversion script
Id: cif_fix_enum 1527 2010-12-29 10:47:43Z saulius 
;
_cod_original_sg_symbol_H-M P2(1)/c
_cod_database_code 7200455

loop_
_symmetry_equiv_pos_as_xyz
'x, y, z'
'-x, y+1/2, -z+1/2'
'-x, -y, -z'
'x, -y-1/2, z-1/2'

loop_
_atom_site_label
_atom_site_type_symbol
_atom_site_fract_x
_atom_site_fract_y
_atom_site_fract_z
_atom_site_U_iso_or_equiv
_atom_site_adp_type
_atom_site_occupancy
_atom_site_symmetry_multiplicity
_atom_site_calc_flag
_atom_site_refinement_flags
_atom_site_disorder_assembly
_atom_site_disorder_group
Ni1 Ni 0.48207(3) 0.009444(11) 0.241134(16) 0.02702(8) Uani 1 1 d . . .
S1 S -0.09779(7) 0.13922(4) -0.03665(6) 0.0747(2) Uani 1 1 d . . .
S2 S 1.08067(6) -0.12910(3) 0.47083(4) 0.04575(15) Uani 1 1 d . . .
O1 O 0.50565(15) 0.09585(6) 0.32011(8) 0.0321(3) Uani 1 1 d . . .
O2 O 0.52248(18) 0.17635(7) 0.22176(9) 0.0433(4) Uani 1 1 d . . .
O3 O 0.53384(15) 0.41863(6) 0.32399(9) 0.0327(3) Uani 1 1 d . . .
O4 O 0.4553(3) 0.44128(8) 0.44140(13) 0.0806(7) Uani 1 1 d . . .
O5 O 0.4994(2) 0.21643(7) 0.60388(9) 0.0519(4) Uani 1 1 d . . .
H5 H 0.5062 0.2492 0.6378 0.078 Uiso 1 1 calc R . .
O6 O 0.59601(16) 0.05360(7) 0.16301(9) 0.0399(3) Uani 1 1 d . . .
H1W H 0.5798 0.0944 0.1581 0.060 Uiso 1 1 d R . .
H2W H 0.5779 0.0352 0.1119 0.060 Uiso 1 1 d R . .
N1 N 0.29511(18) 0.04758(8) 0.15143(11) 0.0363(4) Uani 1 1 d . . .
N2 N 0.0238(3) 0.31275(18) -0.1931(2) 0.1038(10) Uani 1 1 d U . .
N3 N 0.66983(17) -0.02862(8) 0.32591(11) 0.0315(4) Uani 1 1 d . . .
N4 N 1.36162(16) -0.03466(8) 0.31866(10) 0.0295(3) Uani 1 1 d . . .
C1 C 0.50535(19) 0.20990(9) 0.36763(12) 0.0254(4) Uani 1 1 d . . .
C2 C 0.50064(19) 0.27858(9) 0.34621(12) 0.0269(4) Uani 1 1 d . . .
H2 H 0.5025 0.2923 0.2886 0.032 Uiso 1 1 calc R . .
C3 C 0.4931(2) 0.32671(9) 0.41059(12) 0.0284(4) Uani 1 1 d . . .
C4 C 0.4889(2) 0.30627(9) 0.49622(12) 0.0332(4) Uani 1 1 d . . .
H4 H 0.4798 0.3385 0.5384 0.040 Uiso 1 1 calc R . .
C5 C 0.4982(2) 0.23818(9) 0.51929(12) 0.0325(4) Uani 1 1 d . . .
C6 C 0.5048(2) 0.18991(9) 0.45467(12) 0.0303(4) Uani 1 1 d . . .
H6A H 0.5088 0.1440 0.4695 0.036 Uiso 1 1 calc R . .
C7 C 0.51164(19) 0.15709(9) 0.29734(12) 0.0271(4) Uani 1 1 d . . .
C8 C 0.4915(2) 0.40158(9) 0.39035(13) 0.0370(5) Uani 1 1 d . . .
C9 C 0.2093(3) 0.08615(12) 0.18201(16) 0.0507(6) Uani 1 1 d . . .
H9 H 0.2308 0.0939 0.2443 0.061 Uiso 1 1 calc R . .
C10 C 0.0910(3) 0.11504(14) 0.12674(18) 0.0577(7) Uani 1 1 d . . .
H10 H 0.0344 0.1415 0.1513 0.069 Uiso 1 1 calc R . .
C11 C 0.0582(2) 0.10399(13) 0.03470(17) 0.0516(6) Uani 1 1 d . . .
C12 C 0.1439(3) 0.06304(14) 0.00214(16) 0.0552(6) Uani 1 1 d . . .
H12 H 0.1230 0.0536 -0.0597 0.066 Uiso 1 1 calc R . .
C13 C 0.2611(2) 0.03618(11) 0.06223(14) 0.0438(5) Uani 1 1 d . . .
H13 H 0.3187 0.0090 0.0394 0.053 Uiso 1 1 calc R . .
C14 C 0.1203(4) 0.2748(2) -0.1363(3) 0.1086(13) Uani 1 1 d U . .
H14 H 0.2122 0.2854 -0.1300 0.130 Uiso 1 1 calc R . .
C15 C 0.0940(3) 0.22168(18) -0.0869(2) 0.0785(9) Uani 1 1 d U . .
H15 H 0.1660 0.1974 -0.0481 0.094 Uiso 1 1 calc R . .
C16 C -0.0407(2) 0.20467(13) -0.09552(15) 0.0488(6) Uani 1 1 d U . .
C17 C -0.1422(3) 0.24337(13) -0.15365(17) 0.0538(6) Uani 1 1 d U . .
H17 H -0.2349 0.2340 -0.1611 0.065 Uiso 1 1 calc R . .
C18 C -0.1050(3) 0.29538(17) -0.2000(2) 0.0742(8) Uani 1 1 d U . .
H18 H -0.1750 0.3205 -0.2392 0.089 Uiso 1 1 calc R . .
C19 C 0.7893(2) 0.00361(10) 0.33441(15) 0.0385(5) Uani 1 1 d . . .
H19 H 0.7861 0.0470 0.3101 0.046 Uiso 1 1 calc R . .
C20 C 0.9162(2) -0.02368(11) 0.37692(16) 0.0416(5) Uani 1 1 d . . .
H20 H 0.9963 0.0009 0.3809 0.050 Uiso 1 1 calc R . .
C21 C 0.9236(2) -0.08812(10) 0.41373(14) 0.0361(5) Uani 1 1 d . . .
C22 C 0.8005(2) -0.12136(11) 0.40756(16) 0.0419(5) Uani 1 1 d . . .
H22 H 0.8009 -0.1642 0.4332 0.050 Uiso 1 1 calc R . .
C23 C 0.6780(2) -0.09055(10) 0.36327(15) 0.0375(5) Uani 1 1 d . . .
H23 H 0.5964 -0.1138 0.3590 0.045 Uiso 1 1 calc R . .
C24 C 1.2763(3) -0.08545(13) 0.28435(17) 0.0557(7) Uani 1 1 d . . .
H24 H 1.2744 -0.1020 0.2272 0.067 Uiso 1 1 calc R . .
C25 C 1.1904(3) -0.11504(13) 0.32852(17) 0.0568(7) Uani 1 1 d . . .
H25 H 1.1324 -0.1505 0.3016 0.068 Uiso 1 1 calc R . .
C26 C 1.1915(2) -0.09163(10) 0.41240(14) 0.0350(4) Uani 1 1 d . . .
C27 C 1.2809(3) -0.04011(12) 0.44939(14) 0.0469(6) Uani 1 1 d . . .
H27 H 1.2866 -0.0237 0.5072 0.056 Uiso 1 1 calc R . .
C28 C 1.3620(2) -0.01283(11) 0.40007(14) 0.0397(5) Uani 1 1 d . . .
H28 H 1.4204 0.0230 0.4255 0.048 Uiso 1 1 calc R . .

loop_
_atom_site_aniso_label
_atom_site_aniso_U_11
_atom_site_aniso_U_22
_atom_site_aniso_U_33
_atom_site_aniso_U_23
_atom_site_aniso_U_13
_atom_site_aniso_U_12
Ni1 0.04108(15) 0.01639(12) 0.02726(13) -0.00124(9) 0.01569(10) 0.00096(9)
S1 0.0412(4) 0.0902(6) 0.0814(5) 0.0305(4) -0.0006(3) -0.0041(3)
S2 0.0405(3) 0.0506(3) 0.0505(3) 0.0222(3) 0.0201(3) 0.0046(2)
O1 0.0548(9) 0.0159(6) 0.0287(7) -0.0018(5) 0.0167(6) -0.0006(6)
O2 0.0865(12) 0.0209(7) 0.0296(7) 0.0001(5) 0.0282(8) 0.0029(7)
O3 0.0539(9) 0.0193(6) 0.0312(7) 0.0040(5) 0.0222(6) 0.0006(6)
O4 0.185(2) 0.0197(8) 0.0736(12) -0.0012(8) 0.0949(15) 0.0043(10)
O5 0.1125(14) 0.0236(7) 0.0266(7) -0.0003(6) 0.0311(8) -0.0098(8)
O6 0.0647(10) 0.0240(7) 0.0377(8) 0.0004(6) 0.0256(7) -0.0022(6)
N1 0.0487(10) 0.0282(9) 0.0329(9) -0.0006(7) 0.0131(8) 0.0023(7)
N2 0.0820(19) 0.123(3) 0.104(2) 0.0577(19) 0.0239(17) 0.0042(18)
N3 0.0403(9) 0.0226(8) 0.0352(9) 0.0004(6) 0.0164(7) -0.0005(7)
N4 0.0349(9) 0.0259(8) 0.0295(8) -0.0019(6) 0.0124(7) -0.0004(7)
C1 0.0332(10) 0.0191(8) 0.0253(9) -0.0017(7) 0.0103(7) -0.0008(7)
C2 0.0409(10) 0.0202(9) 0.0237(9) 0.0004(7) 0.0158(8) -0.0016(7)
C3 0.0433(11) 0.0182(9) 0.0275(9) -0.0011(7) 0.0161(8) -0.0034(8)
C4 0.0580(13) 0.0203(9) 0.0264(9) -0.0051(7) 0.0201(9) -0.0060(8)
C5 0.0536(12) 0.0232(9) 0.0234(9) 0.0004(7) 0.0154(9) -0.0063(8)
C6 0.0467(11) 0.0167(8) 0.0285(10) 0.0014(7) 0.0124(8) -0.0018(8)
C7 0.0379(10) 0.0200(9) 0.0247(9) -0.0006(7) 0.0111(8) 0.0013(7)
C8 0.0683(14) 0.0186(9) 0.0321(10) -0.0021(8) 0.0273(10) -0.0035(9)
C9 0.0578(15) 0.0501(14) 0.0417(13) -0.0077(10) 0.0102(11) 0.0140(11)
C10 0.0556(15) 0.0567(15) 0.0577(15) -0.0066(12) 0.0116(12) 0.0162(12)
C11 0.0444(13) 0.0512(14) 0.0538(14) 0.0089(11) 0.0056(11) -0.0015(11)
C12 0.0615(16) 0.0665(16) 0.0335(12) 0.0011(11) 0.0073(11) -0.0047(13)
C13 0.0569(14) 0.0405(12) 0.0365(12) 0.0007(9) 0.0171(10) 0.0005(10)
C14 0.0608(19) 0.144(3) 0.119(3) 0.063(3) 0.0234(19) -0.006(2)
C15 0.0468(15) 0.102(2) 0.081(2) 0.0374(18) 0.0094(14) 0.0037(15)
C16 0.0420(12) 0.0589(15) 0.0411(12) -0.0030(11) 0.0050(10) 0.0032(11)
C17 0.0467(13) 0.0579(15) 0.0519(14) -0.0060(11) 0.0064(11) 0.0098(11)
C18 0.0710(18) 0.079(2) 0.0659(18) 0.0154(15) 0.0088(15) 0.0188(16)
C19 0.0445(12) 0.0258(10) 0.0487(12) 0.0060(9) 0.0190(10) -0.0034(9)
C20 0.0383(12) 0.0358(11) 0.0544(13) 0.0082(10) 0.0191(10) -0.0066(9)
C21 0.0396(11) 0.0354(11) 0.0384(11) 0.0055(8) 0.0190(9) 0.0017(9)
C22 0.0459(12) 0.0294(11) 0.0546(13) 0.0143(9) 0.0210(11) 0.0001(9)
C23 0.0393(11) 0.0289(10) 0.0479(12) 0.0077(9) 0.0180(10) -0.0033(8)
C24 0.0722(17) 0.0585(15) 0.0489(14) -0.0267(12) 0.0372(13) -0.0315(13)
C25 0.0645(16) 0.0572(15) 0.0587(15) -0.0228(12) 0.0338(13) -0.0312(13)
C26 0.0335(10) 0.0353(11) 0.0382(11) 0.0091(8) 0.0138(9) 0.0036(8)
C27 0.0623(15) 0.0535(14) 0.0296(11) -0.0069(10) 0.0210(10) -0.0136(11)
C28 0.0512(13) 0.0405(12) 0.0292(10) -0.0073(9) 0.0142(9) -0.0149(10)

loop_
_atom_type_symbol
_atom_type_description
_atom_type_scat_dispersion_real
_atom_type_scat_dispersion_imag
_atom_type_scat_source
C C 0.0033 0.0016 'International Tables Vol C Tables 4.2.6.8 and 6.1.1.4'
H H 0.0000 0.0000 'International Tables Vol C Tables 4.2.6.8 and 6.1.1.4'
N N 0.0061 0.0033 'International Tables Vol C Tables 4.2.6.8 and 6.1.1.4'
O O 0.0106 0.0060 'International Tables Vol C Tables 4.2.6.8 and 6.1.1.4'
S S 0.1246 0.1234 'International Tables Vol C Tables 4.2.6.8 and 6.1.1.4'
Ni Ni 0.3393 1.1124 'International Tables Vol C Tables 4.2.6.8 and 6.1.1.4'

loop_
_geom_angle_atom_site_label_1
_geom_angle_atom_site_label_2
_geom_angle_atom_site_label_3
_geom_angle
_geom_angle_site_symmetry_1
_geom_angle_site_symmetry_3
_geom_angle_publ_flag
O3 Ni1 O1 173.84(5) 2_645 . ?
O3 Ni1 O6 93.63(6) 2_645 . ?
O1 Ni1 O6 90.23(6) . . ?
O3 Ni1 N3 85.46(6) 2_645 . ?
O1 Ni1 N3 89.93(6) . . ?
O6 Ni1 N3 87.36(7) . . ?
O3 Ni1 N4 86.46(6) 2_645 1_455 ?
O1 Ni1 N4 89.80(6) . 1_455 ?
O6 Ni1 N4 178.66(6) . 1_455 ?
N3 Ni1 N4 93.98(7) . 1_455 ?
O3 Ni1 N1 93.56(6) 2_645 . ?
O1 Ni1 N1 91.17(6) . . ?
O6 Ni1 N1 90.94(7) . . ?
N3 Ni1 N1 177.98(6) . . ?
N4 Ni1 N1 87.72(7) 1_455 . ?
C16 S1 C11 103.68(12) . . ?
C21 S2 C26 99.61(10) . . ?
C7 O1 Ni1 129.22(12) . . ?
C8 O3 Ni1 129.44(12) . 2_655 ?
C5 O5 H5 109.5 . . ?
Ni1 O6 H1W 109.5 . . ?
Ni1 O6 H2W 110.6 . . ?
H1W O6 H2W 110.8 . . ?
C13 N1 C9 117.1(2) . . ?
C13 N1 Ni1 121.61(15) . . ?
C9 N1 Ni1 121.28(15) . . ?
C18 N2 C14 115.3(3) . . ?
C19 N3 C23 116.55(18) . . ?
C19 N3 Ni1 121.36(13) . . ?
C23 N3 Ni1 121.44(14) . . ?
C28 N4 C24 116.47(17) . . ?
C28 N4 Ni1 123.50(13) . 1_655 ?
C24 N4 Ni1 119.98(14) . 1_655 ?
C2 C1 C6 119.49(16) . . ?
C2 C1 C7 120.40(15) . . ?
C6 C1 C7 120.11(16) . . ?
C3 C2 C1 120.12(16) . . ?
C3 C2 H2 119.9 . . ?
C1 C2 H2 119.9 . . ?
C4 C3 C2 119.97(16) . . ?
C4 C3 C8 118.56(16) . . ?
C2 C3 C8 121.45(16) . . ?
C5 C4 C3 120.38(16) . . ?
C5 C4 H4 119.8 . . ?
C3 C4 H4 119.8 . . ?
O5 C5 C4 121.97(16) . . ?
O5 C5 C6 118.40(16) . . ?
C4 C5 C6 119.63(17) . . ?
C5 C6 C1 120.33(17) . . ?
C5 C6 H6A 119.8 . . ?
C1 C6 H6A 119.8 . . ?
O2 C7 O1 124.67(16) . . ?
O2 C7 C1 118.95(15) . . ?
O1 C7 C1 116.38(15) . . ?
O4 C8 O3 125.21(18) . . ?
O4 C8 C3 118.48(17) . . ?
O3 C8 C3 116.22(16) . . ?
N1 C9 C10 123.8(2) . . ?
N1 C9 H9 118.1 . . ?
C10 C9 H9 118.1 . . ?
C11 C10 C9 118.6(2) . . ?
C11 C10 H10 120.7 . . ?
C9 C10 H10 120.7 . . ?
C10 C11 C12 118.3(2) . . ?
C10 C11 S1 118.7(2) . . ?
C12 C11 S1 122.9(2) . . ?
C11 C12 C13 119.4(2) . . ?
C11 C12 H12 120.3 . . ?
C13 C12 H12 120.3 . . ?
N1 C13 C12 122.7(2) . . ?
N1 C13 H13 118.6 . . ?
C12 C13 H13 118.6 . . ?
N2 C14 C15 124.7(3) . . ?
N2 C14 H14 117.6 . . ?
C15 C14 H14 117.6 . . ?
C14 C15 C16 118.8(3) . . ?
C14 C15 H15 120.6 . . ?
C16 C15 H15 120.6 . . ?
C15 C16 C17 117.5(3) . . ?
C15 C16 S1 126.2(2) . . ?
C17 C16 S1 116.26(19) . . ?
C18 C17 C16 119.2(3) . . ?
C18 C17 H17 120.4 . . ?
C16 C17 H17 120.4 . . ?
N2 C18 C17 124.6(3) . . ?
N2 C18 H18 117.7 . . ?
C17 C18 H18 117.7 . . ?
N3 C19 C20 123.83(19) . . ?
N3 C19 H19 118.1 . . ?
C20 C19 H19 118.1 . . ?
C19 C20 C21 119.16(19) . . ?
C19 C20 H20 120.4 . . ?
C21 C20 H20 120.4 . . ?
C20 C21 C22 117.61(19) . . ?
C20 C21 S2 123.73(16) . . ?
C22 C21 S2 118.63(16) . . ?
C23 C22 C21 119.42(19) . . ?
C23 C22 H22 120.3 . . ?
C21 C22 H22 120.3 . . ?
N3 C23 C22 123.40(19) . . ?
N3 C23 H23 118.3 . . ?
C22 C23 H23 118.3 . . ?
N4 C24 C25 123.7(2) . . ?
N4 C24 H24 118.2 . . ?
C25 C24 H24 118.2 . . ?
C26 C25 C24 119.1(2) . . ?
C26 C25 H25 120.4 . . ?
C24 C25 H25 120.4 . . ?
C25 C26 C27 117.86(19) . . ?
C25 C26 S2 119.89(17) . . ?
C27 C26 S2 122.24(16) . . ?
C26 C27 C28 119.25(19) . . ?
C26 C27 H27 120.4 . . ?
C28 C27 H27 120.4 . . ?
N4 C28 C27 123.59(19) . . ?
N4 C28 H28 118.2 . . ?
C27 C28 H28 118.2 . . ?

loop_
_geom_bond_atom_site_label_1
_geom_bond_atom_site_label_2
_geom_bond_distance
_geom_bond_site_symmetry_2
_geom_bond_publ_flag
Ni1 O3 2.0325(14) 2_645 ?
Ni1 O1 2.0627(13) . ?
Ni1 O6 2.0773(14) . ?
Ni1 N3 2.1083(18) . ?
Ni1 N4 2.1181(16) 1_455 ?
Ni1 N1 2.1313(18) . ?
S1 C16 1.764(3) . ?
S1 C11 1.783(2) . ?
S2 C21 1.773(2) . ?
S2 C26 1.784(2) . ?
O1 C7 1.262(2) . ?
O2 C7 1.255(2) . ?
O3 C8 1.258(2) . ?
O3 Ni1 2.0325(14) 2_655 ?
O4 C8 1.234(2) . ?
O5 C5 1.364(2) . ?
O5 H5 0.8200 . ?
O6 H1W 0.8200 . ?
O6 H2W 0.8361 . ?
N1 C13 1.331(3) . ?
N1 C9 1.336(3) . ?
N2 C18 1.321(4) . ?
N2 C14 1.336(4) . ?
N3 C19 1.338(3) . ?
N3 C23 1.340(2) . ?
N4 C28 1.320(2) . ?
N4 C24 1.328(3) . ?
N4 Ni1 2.1181(16) 1_655 ?
C1 C2 1.389(3) . ?
C1 C6 1.394(3) . ?
C1 C7 1.513(2) . ?
C2 C3 1.387(2) . ?
C2 H2 0.9300 . ?
C3 C4 1.387(3) . ?
C3 C8 1.506(3) . ?
C4 C5 1.383(3) . ?
C4 H4 0.9300 . ?
C5 C6 1.389(3) . ?
C6 H6A 0.9300 . ?
C9 C10 1.376(3) . ?
C9 H9 0.9300 . ?
C10 C11 1.372(4) . ?
C10 H10 0.9300 . ?
C11 C12 1.378(4) . ?
C12 C13 1.382(3) . ?
C12 H12 0.9300 . ?
C13 H13 0.9300 . ?
C14 C15 1.361(4) . ?
C14 H14 0.9300 . ?
C15 C16 1.373(4) . ?
C15 H15 0.9300 . ?
C16 C17 1.380(3) . ?
C17 C18 1.360(4) . ?
C17 H17 0.9300 . ?
C18 H18 0.9300 . ?
C19 C20 1.372(3) . ?
C19 H19 0.9300 . ?
C20 C21 1.382(3) . ?
C20 H20 0.9300 . ?
C21 C22 1.386(3) . ?
C22 C23 1.372(3) . ?
C22 H22 0.9300 . ?
C23 H23 0.9300 . ?
C24 C25 1.375(3) . ?
C24 H24 0.9300 . ?
C25 C26 1.364(3) . ?
C25 H25 0.9300 . ?
C26 C27 1.369(3) . ?
C27 C28 1.376(3) . ?
C27 H27 0.9300 . ?
C28 H28 0.9300 . ?

loop_
_geom_hbond_atom_site_label_D
_geom_hbond_atom_site_label_H
_geom_hbond_atom_site_label_A
_geom_hbond_distance_DH
_geom_hbond_distance_HA
_geom_hbond_distance_DA
_geom_hbond_angle_DHA
_geom_hbond_site_symmetry_A
O6 H2W O4 0.84 2.59 3.290(3) 141.4 4_565
O6 H2W O4 0.84 2.01 2.693(2) 138.3 2_645
O6 H1W O2 0.82 2.05 2.756(2) 143.4 .
O5 H5 O2 0.82 1.93 2.746(2) 177.5 4_566

loop_
_geom_torsion_atom_site_label_1
_geom_torsion_atom_site_label_2
_geom_torsion_atom_site_label_3
_geom_torsion_atom_site_label_4
_geom_torsion
_geom_torsion_site_symmetry_1
_geom_torsion_site_symmetry_2
_geom_torsion_site_symmetry_3
_geom_torsion_site_symmetry_4
_geom_torsion_publ_flag
O3 Ni1 O1 C7 163.0(5) 2_645 . . . ?
O6 Ni1 O1 C7 34.16(17) . . . . ?
N3 Ni1 O1 C7 121.52(17) . . . . ?
N4 Ni1 O1 C7 -144.50(17) 1_455 . . . ?
N1 Ni1 O1 C7 -56.78(17) . . . . ?
O3 Ni1 N1 C13 -40.41(17) 2_645 . . . ?
O1 Ni1 N1 C13 143.53(16) . . . . ?
O6 Ni1 N1 C13 53.28(17) . . . . ?
N3 Ni1 N1 C13 20.5(18) . . . . ?
N4 Ni1 N1 C13 -126.72(17) 1_455 . . . ?
O3 Ni1 N1 C9 142.10(17) 2_645 . . . ?
O1 Ni1 N1 C9 -33.96(18) . . . . ?
O6 Ni1 N1 C9 -124.21(18) . . . . ?
N3 Ni1 N1 C9 -157.0(17) . . . . ?
N4 Ni1 N1 C9 55.79(18) 1_455 . . . ?
O3 Ni1 N3 C19 121.79(16) 2_645 . . . ?
O1 Ni1 N3 C19 -62.30(16) . . . . ?
O6 Ni1 N3 C19 27.93(16) . . . . ?
N4 Ni1 N3 C19 -152.09(16) 1_455 . . . ?
N1 Ni1 N3 C19 60.8(18) . . . . ?
O3 Ni1 N3 C23 -48.58(15) 2_645 . . . ?
O1 Ni1 N3 C23 127.33(15) . . . . ?
O6 Ni1 N3 C23 -142.44(15) . . . . ?
N4 Ni1 N3 C23 37.54(15) 1_455 . . . ?
N1 Ni1 N3 C23 -109.6(17) . . . . ?
C6 C1 C2 C3 -1.1(3) . . . . ?
C7 C1 C2 C3 179.20(17) . . . . ?
C1 C2 C3 C4 -0.7(3) . . . . ?
C1 C2 C3 C8 178.44(18) . . . . ?
C2 C3 C4 C5 2.8(3) . . . . ?
C8 C3 C4 C5 -176.3(2) . . . . ?
C3 C4 C5 O5 177.6(2) . . . . ?
C3 C4 C5 C6 -3.2(3) . . . . ?
O5 C5 C6 C1 -179.33(19) . . . . ?
C4 C5 C6 C1 1.5(3) . . . . ?
C2 C1 C6 C5 0.6(3) . . . . ?
C7 C1 C6 C5 -179.62(18) . . . . ?
Ni1 O1 C7 O2 -10.1(3) . . . . ?
Ni1 O1 C7 C1 170.05(12) . . . . ?
C2 C1 C7 O2 5.0(3) . . . . ?
C6 C1 C7 O2 -174.71(19) . . . . ?
C2 C1 C7 O1 -175.08(17) . . . . ?
C6 C1 C7 O1 5.2(3) . . . . ?
Ni1 O3 C8 O4 -15.7(4) 2_655 . . . ?
Ni1 O3 C8 C3 167.70(13) 2_655 . . . ?
C4 C3 C8 O4 -16.3(3) . . . . ?
C2 C3 C8 O4 164.6(2) . . . . ?
C4 C3 C8 O3 160.6(2) . . . . ?
C2 C3 C8 O3 -18.5(3) . . . . ?
C13 N1 C9 C10 -1.1(4) . . . . ?
Ni1 N1 C9 C10 176.5(2) . . . . ?
N1 C9 C10 C11 -0.1(4) . . . . ?
C9 C10 C11 C12 1.5(4) . . . . ?
C9 C10 C11 S1 178.1(2) . . . . ?
C16 S1 C11 C10 109.2(2) . . . . ?
C16 S1 C11 C12 -74.4(2) . . . . ?
C10 C11 C12 C13 -1.8(4) . . . . ?
S1 C11 C12 C13 -178.22(19) . . . . ?
C9 N1 C13 C12 0.8(3) . . . . ?
Ni1 N1 C13 C12 -176.81(18) . . . . ?
C11 C12 C13 N1 0.7(4) . . . . ?
C18 N2 C14 C15 -0.4(7) . . . . ?
N2 C14 C15 C16 0.5(7) . . . . ?
C14 C15 C16 C17 -0.6(5) . . . . ?
C14 C15 C16 S1 -178.6(3) . . . . ?
C11 S1 C16 C15 1.0(3) . . . . ?
C11 S1 C16 C17 -177.07(19) . . . . ?
C15 C16 C17 C18 0.7(4) . . . . ?
S1 C16 C17 C18 178.9(2) . . . . ?
C14 N2 C18 C17 0.4(6) . . . . ?
C16 C17 C18 N2 -0.6(5) . . . . ?
C23 N3 C19 C20 1.3(3) . . . . ?
Ni1 N3 C19 C20 -169.54(17) . . . . ?
N3 C19 C20 C21 -0.1(3) . . . . ?
C19 C20 C21 C22 -1.6(3) . . . . ?
C19 C20 C21 S2 -179.70(17) . . . . ?
C26 S2 C21 C20 -30.1(2) . . . . ?
C26 S2 C21 C22 151.86(18) . . . . ?
C20 C21 C22 C23 2.1(3) . . . . ?
S2 C21 C22 C23 -179.71(17) . . . . ?
C19 N3 C23 C22 -0.7(3) . . . . ?
Ni1 N3 C23 C22 170.07(17) . . . . ?
C21 C22 C23 N3 -1.0(3) . . . . ?
C28 N4 C24 C25 0.4(4) . . . . ?
Ni1 N4 C24 C25 -177.2(2) 1_655 . . . ?
N4 C24 C25 C26 0.0(4) . . . . ?
C24 C25 C26 C27 -1.2(4) . . . . ?
C24 C25 C26 S2 179.8(2) . . . . ?
C21 S2 C26 C25 -79.3(2) . . . . ?
C21 S2 C26 C27 101.8(2) . . . . ?
C25 C26 C27 C28 2.0(4) . . . . ?
S2 C26 C27 C28 -179.05(18) . . . . ?
C24 N4 C28 C27 0.5(3) . . . . ?
Ni1 N4 C28 C27 178.01(18) 1_655 . . . ?
C26 C27 C28 N4 -1.7(4) . . . . ?
